data_4327688
loop_
_publ_author_name
'Rita Hernandez-Molina'
'Danil N. Dybtsev'
'Vladimir P. Fedin'
'Mark R. J. Elsegood'
'William Clegg'
'A. Geoffrey Sykes'

_publ_section_title
;
 Preparation, Structure, and Reactivity of Heterometallic Sn-Containing
 Single- and Double-Cube Derivatives of [Mo3Se4(H2O)9]4+ and
 [W3Se4(H2O)9]4+
;
_journal_name_full 'Inorganic Chemistry'
_journal_page_first 2995
_journal_page_last 3001
_journal_paper_doi 10.1021/ic980047+
_journal_volume 37
_journal_year 1998
_chemical_formula_sum 'C21 H49 Cl3 Mo3 N15 O0.5 S9 Se4 Sn'
_chemical_formula_weight 1636.99
_chemical_name_systematic
;
 ?
;
_space_group_IT_number 15
_symmetry_cell_setting monoclinic
_symmetry_space_group_name_Hall '-C 2yc'
_symmetry_space_group_name_H-M 'C 1 2/c 1'
_atom_sites_solution_hydrogens geom
_atom_sites_solution_primary direct
_atom_sites_solution_secondary difmap
_audit_creation_method SHELXL-97
_cell_angle_alpha 90.00
_cell_angle_beta 95.028(2)
_cell_angle_gamma 90.00
_cell_formula_units_Z 8
_cell_length_a 42.602(2)
_cell_length_b 11.9783(6)
_cell_length_c 21.7785(12)
_cell_measurement_reflns_used 22903
_cell_measurement_temperature 160(2)
_cell_measurement_theta_max 28.99
_cell_measurement_theta_min 2.20
_cell_volume 11070.8(10)
_computing_cell_refinement 'local programs'
_computing_data_collection 'Siemens SMART'
_computing_data_reduction 'Siemens SAINT'
_computing_molecular_graphics 'Siemens SHELXTL'
_computing_publication_material 'SHELXTL and local programs'
_computing_structure_refinement 'Siemens SHELXTL'
_computing_structure_solution 'Siemens SHELXTL'
_diffrn_ambient_temperature 160(2)
_diffrn_measured_fraction_theta_full 0.473
_diffrn_measured_fraction_theta_max 0.428
_diffrn_measurement_device_type 'Siemens SMART CCD diffractometer'
_diffrn_measurement_method '\w rotation with narrow frames'
_diffrn_radiation_monochromator graphite
_diffrn_radiation_source 'fine-focus sealed tube'
_diffrn_radiation_type MoK\a
_diffrn_radiation_wavelength 0.71073
_diffrn_reflns_av_R_equivalents 0.0444
_diffrn_reflns_av_sigmaI/netI 0.0582
_diffrn_reflns_limit_h_max 32
_diffrn_reflns_limit_h_min -57
_diffrn_reflns_limit_k_max 15
_diffrn_reflns_limit_k_min -16
_diffrn_reflns_limit_l_max 29
_diffrn_reflns_limit_l_min -29
_diffrn_reflns_number 34805
_diffrn_reflns_theta_full 26.00
_diffrn_reflns_theta_max 28.97
_diffrn_reflns_theta_min 1.77
_diffrn_standards_decay_% 0
_diffrn_standards_number 0
_exptl_absorpt_coefficient_mu 4.260
_exptl_absorpt_correction_T_max 0.647
_exptl_absorpt_correction_T_min 0.372
_exptl_absorpt_correction_type empirical
_exptl_crystal_colour 'dark red'
_exptl_crystal_density_diffrn 1.964
_exptl_crystal_description plate
_exptl_crystal_F_000 6328
_exptl_crystal_size_max 0.51
_exptl_crystal_size_mid 0.39
_exptl_crystal_size_min 0.10
_refine_diff_density_max 2.360
_refine_diff_density_min -1.508
_refine_diff_density_rms 0.171
_refine_ls_extinction_method none
_refine_ls_goodness_of_fit_ref 1.047
_refine_ls_hydrogen_treatment mixed
_refine_ls_matrix_type full
_refine_ls_number_parameters 522
_refine_ls_number_reflns 13135
_refine_ls_number_restraints 61
_refine_ls_restrained_S_all 1.056
_refine_ls_R_factor_all 0.0681
_refine_ls_R_factor_gt 0.0455
_refine_ls_shift/su_max 0.006
_refine_ls_shift/su_mean 0.000
_refine_ls_structure_factor_coef Fsqd
_refine_ls_weighting_details 'w=1/[\s^2^(Fo^2^)+(0.0731P)^2^+0.0000P] where P=(Fo^2^+2Fc^2^)/3'
_refine_ls_weighting_scheme calc
_refine_ls_wR_factor_gt 0.1213
_refine_ls_wR_factor_ref 0.1303
_reflns_number_gt 9626
_reflns_number_total 13135
_reflns_threshold_expression >2sigma(I)
_cod_data_source_file ic9800472B_2.cif
_cod_data_source_block ags24
_cod_depositor_comments
;
The following automatic conversions were performed:

'_refine_ls_weighting_scheme' value 'calc
w=1/[\s^2^(Fo^2^)+(0.0731P)^2^+0.0000P] where P=(Fo^2^+2Fc^2^)/3' was
changed to 'calc'. New tag '_refine_ls_weighting_details' was
created. The value of the new tag was set to
'w=1/[\s^2^(Fo^2^)+(0.0731P)^2^+0.0000P] where P=(Fo^2^+2Fc^2^)/3'.

Automatic conversion script
Id: cif_fix_values 3143 2015-03-26 13:38:13Z robertas 
;
_cod_original_cell_volume 11070.9(10)
_cod_original_formula_sum 'C21 H49 Cl3 Mo3 N15 O0.50 S9 Se4 Sn'
_cod_database_code 4327688

loop_
_symmetry_equiv_pos_as_xyz
'x, y, z'
'-x, y, -z+1/2'
'x+1/2, y+1/2, z'
'-x+1/2, y+1/2, -z+1/2'
'-x, -y, -z'
'x, -y, z-1/2'
'-x+1/2, -y+1/2, -z'
'x+1/2, -y+1/2, z-1/2'

loop_
_atom_site_label
_atom_site_type_symbol
_atom_site_fract_x
_atom_site_fract_y
_atom_site_fract_z
_atom_site_U_iso_or_equiv
_atom_site_adp_type
_atom_site_occupancy
_atom_site_calc_flag
_atom_site_refinement_flags
_atom_site_disorder_assembly
_atom_site_disorder_group
Sn1 Sn 0.339314(12) 0.22384(4) 0.139060(19) 0.04245(13) Uani 1 d . . .
Cl1 Cl 0.31290(5) 0.04359(15) 0.11541(9) 0.0575(5) Uani 1 d . . .
Cl2 Cl 0.36290(10) 0.1438(2) 0.23700(9) 0.1439(17) Uani 1 d . . .
Cl3 Cl 0.29421(8) 0.2930(3) 0.18962(18) 0.1416(16) Uani 1 d . . .
Se1 Se 0.373629(15) 0.41573(5) 0.15721(2) 0.03117(15) Uani 1 d . . .
Se2 Se 0.325140(13) 0.32974(4) 0.02631(3) 0.02787(13) Uani 1 d . . .
Se3 Se 0.392105(14) 0.17700(4) 0.07500(2) 0.02648(13) Uani 1 d . . .
Se4 Se 0.408093(13) 0.47400(4) -0.00440(2) 0.02131(12) Uani 1 d . . .
Mo1 Mo 0.360848(11) 0.48735(3) 0.05288(2) 0.02311(11) Uani 1 d . . .
Mo2 Mo 0.415154(11) 0.36458(3) 0.091148(19) 0.02120(11) Uani 1 d . . .
Mo3 Mo 0.377047(11) 0.30065(3) -0.013065(19) 0.01909(11) Uani 1 d . . .
N1 N 0.33871(12) 0.5762(4) -0.0247(2) 0.0349(11) Uani 1 d . . .
C1 C 0.32329(18) 0.6270(6) -0.0624(4) 0.0552(19) Uani 1 d . . .
S1 S 0.30265(9) 0.6966(3) -0.11504(17) 0.1282(13) Uani 1 d . . .
N2 N 0.37960(11) 0.6517(4) 0.0765(2) 0.0309(11) Uani 1 d . . .
C2 C 0.38535(13) 0.7449(5) 0.0804(3) 0.0308(13) Uani 1 d . . .
S2 S 0.39233(5) 0.87954(13) 0.08444(10) 0.0511(5) Uani 1 d . . .
N3 N 0.32062(12) 0.5573(4) 0.0948(2) 0.0378(12) Uani 1 d . . .
C3 C 0.29991(16) 0.5921(5) 0.1192(3) 0.0447(16) Uani 1 d . . .
S3 S 0.26932(5) 0.64073(19) 0.15248(10) 0.0647(6) Uani 1 d . . .
N4 N 0.44038(11) 0.5101(4) 0.1278(2) 0.0274(10) Uani 1 d . . .
C4 C 0.44920(13) 0.5911(5) 0.1518(2) 0.0278(12) Uani 1 d . . .
S4 S 0.46284(4) 0.70402(13) 0.18712(8) 0.0409(4) Uani 1 d . . .
N5 N 0.45944(11) 0.3168(4) 0.0586(2) 0.0269(10) Uani 1 d . . .
C5 C 0.48378(15) 0.2952(4) 0.0406(3) 0.0349(14) Uani 1 d . . .
S5 S 0.51766(4) 0.26652(16) 0.01538(11) 0.0624(6) Uani 1 d . . .
N6 N 0.43687(13) 0.2903(4) 0.1757(2) 0.0376(12) Uani 1 d . . .
C6 C 0.44433(16) 0.2540(5) 0.2231(3) 0.0372(14) Uani 1 d . . .
S6 S 0.45720(6) 0.2047(2) 0.29148(9) 0.0824(8) Uani 1 d . . .
N7 N 0.41580(11) 0.2362(3) -0.06182(19) 0.0254(10) Uani 1 d . . .
C7 C 0.43336(13) 0.2008(4) -0.0932(3) 0.0278(12) Uani 1 d . . .
S7 S 0.45797(4) 0.14973(15) -0.14001(8) 0.0486(5) Uani 1 d . . .
N8 N 0.36151(11) 0.3684(4) -0.1012(2) 0.0293(10) Uani 1 d . . .
C8 C 0.35595(14) 0.4124(5) -0.1481(3) 0.0328(13) Uani 1 d . . .
S8 S 0.34953(5) 0.4772(2) -0.21331(8) 0.0627(6) Uani 1 d . . .
N9 N 0.35423(12) 0.1558(4) -0.0575(2) 0.0300(11) Uani 1 d . . .
C9 C 0.34232(16) 0.0981(5) -0.0952(3) 0.0428(17) Uani 1 d . . .
S9 S 0.32578(6) 0.0161(2) -0.14867(11) 0.0872(9) Uani 1 d . . .
N10 N 0.2206(4) 0.5618(13) 0.0306(8) 0.098(5) Uiso 0.543(12) d PDU A 1
H10A H 0.2005 0.5683 0.0117 0.117 Uiso 0.543(12) calc PR A 1
H10B H 0.2224 0.6067 0.0650 0.117 Uiso 0.543(12) calc PR A 1
C10 C 0.2276(7) 0.4459(16) 0.0472(13) 0.138(7) Uiso 0.543(12) d PDU A 1
H10C H 0.2129 0.4200 0.0763 0.206 Uiso 0.543(12) calc PR A 1
H10D H 0.2492 0.4405 0.0665 0.206 Uiso 0.543(12) calc PR A 1
H10E H 0.2254 0.3994 0.0101 0.206 Uiso 0.543(12) calc PR A 1
C11 C 0.2436(4) 0.5923(14) -0.0112(8) 0.089(6) Uiso 0.543(12) d PDU A 1
H11A H 0.2418 0.6721 -0.0206 0.134 Uiso 0.543(12) calc PR A 1
H11B H 0.2399 0.5491 -0.0493 0.134 Uiso 0.543(12) calc PR A 1
H11C H 0.2648 0.5763 0.0080 0.134 Uiso 0.543(12) calc PR A 1
N10A N 0.2372(7) 0.3897(17) 0.0315(9) 0.143(8) Uiso 0.457(12) d PDU A 2
H10F H 0.2247 0.3566 0.0001 0.171 Uiso 0.457(12) calc PR A 2
H10G H 0.2577 0.3842 0.0216 0.171 Uiso 0.457(12) calc PR A 2
C10A C 0.2345(4) 0.3261(12) 0.0853(7) 0.053(4) Uiso 0.457(12) d PDU A 2
H10H H 0.2401 0.3725 0.1217 0.080 Uiso 0.457(12) calc PR A 2
H10I H 0.2488 0.2620 0.0856 0.080 Uiso 0.457(12) calc PR A 2
H10J H 0.2128 0.2995 0.0861 0.080 Uiso 0.457(12) calc PR A 2
C11A C 0.2293(6) 0.5047(17) 0.0320(12) 0.088(6) Uiso 0.457(12) d PDU A 2
H11D H 0.2403 0.5405 0.0682 0.132 Uiso 0.457(12) calc PR A 2
H11E H 0.2065 0.5129 0.0337 0.132 Uiso 0.457(12) calc PR A 2
H11F H 0.2356 0.5403 -0.0055 0.132 Uiso 0.457(12) calc PR A 2
N11 N 0.22705(15) 0.0016(6) 0.2144(3) 0.0676(19) Uani 1 d D . .
H11G H 0.2217 0.0298 0.2514 0.081 Uiso 1 calc R . .
H11H H 0.2119 -0.0496 0.2008 0.081 Uiso 1 calc R . .
C12 C 0.2274(2) 0.0934(8) 0.1691(5) 0.096(3) Uani 1 d D . .
H12A H 0.2455 0.1421 0.1801 0.144 Uiso 1 calc R . .
H12B H 0.2079 0.1368 0.1693 0.144 Uiso 1 calc R . .
H12C H 0.2290 0.0623 0.1279 0.144 Uiso 1 calc R . .
C13 C 0.2575(2) -0.0547(10) 0.2240(5) 0.107(4) Uani 1 d D . .
H13A H 0.2611 -0.0990 0.1874 0.160 Uiso 1 calc R . .
H13B H 0.2576 -0.1040 0.2599 0.160 Uiso 1 calc R . .
H13C H 0.2743 0.0011 0.2311 0.160 Uiso 1 calc R . .
N12 N 0.36046(15) -0.1169(6) 0.2193(3) 0.0680(19) Uani 1 d D . .
H12A H 0.3512 -0.0570 0.2371 0.082 Uiso 1 calc R . .
H12B H 0.3663 -0.0937 0.1817 0.082 Uiso 1 calc R . .
C14 C 0.3370(2) -0.2039(7) 0.2088(4) 0.079(3) Uani 1 d D . .
H14A H 0.3474 -0.2743 0.2000 0.119 Uiso 1 calc R . .
H14B H 0.3222 -0.1835 0.1736 0.119 Uiso 1 calc R . .
H14C H 0.3256 -0.2127 0.2456 0.119 Uiso 1 calc R . .
C15 C 0.3891(2) -0.1477(10) 0.2585(4) 0.099(4) Uani 1 d D . .
H15A H 0.3841 -0.1537 0.3015 0.149 Uiso 1 calc R . .
H15B H 0.4053 -0.0902 0.2552 0.149 Uiso 1 calc R . .
H15C H 0.3970 -0.2196 0.2449 0.149 Uiso 1 calc R . .
N13 N 0.3894(2) 0.1746(5) 0.3737(3) 0.081(2) Uani 1 d D . .
H13A H 0.3951 0.1742 0.3340 0.097 Uiso 1 calc R . .
H13B H 0.3683 0.1574 0.3721 0.097 Uiso 1 calc R . .
C16 C 0.4069(2) 0.0881(6) 0.4080(4) 0.080(3) Uani 1 d D . .
H16A H 0.4295 0.1028 0.4082 0.120 Uiso 1 calc R . .
H16B H 0.4020 0.0155 0.3887 0.120 Uiso 1 calc R . .
H16C H 0.4010 0.0872 0.4505 0.120 Uiso 1 calc R . .
C17 C 0.3939(2) 0.2858(6) 0.3983(4) 0.070(2) Uani 1 d D . .
H17A H 0.3885 0.2870 0.4412 0.106 Uiso 1 calc R . .
H17B H 0.3802 0.3379 0.3738 0.106 Uiso 1 calc R . .
H17C H 0.4159 0.3080 0.3967 0.106 Uiso 1 calc R . .
N14 N 0.46658(12) 0.4303(5) -0.1678(2) 0.0472(14) Uani 1 d D . .
H14D H 0.4692 0.3544 -0.1709 0.057 Uiso 1 calc R . .
H14E H 0.4792 0.4639 -0.1946 0.057 Uiso 1 calc R . .
C18 C 0.47700(19) 0.4653(9) -0.1048(4) 0.086(3) Uani 1 d D . .
H18A H 0.4780 0.5470 -0.1029 0.129 Uiso 1 calc R . .
H18B H 0.4979 0.4343 -0.0929 0.129 Uiso 1 calc R . .
H18C H 0.4621 0.4380 -0.0765 0.129 Uiso 1 calc R . .
C19 C 0.43336(15) 0.4582(6) -0.1866(4) 0.0541(19) Uani 1 d D . .
H19A H 0.4200 0.4306 -0.1555 0.081 Uiso 1 calc R . .
H19B H 0.4270 0.4231 -0.2264 0.081 Uiso 1 calc R . .
H19C H 0.4311 0.5394 -0.1904 0.081 Uiso 1 calc R . .
N15 N 0.46826(15) 0.9391(4) 0.1030(3) 0.0608(18) Uani 1 d D . .
H15D H 0.4852 0.8914 0.1028 0.073 Uiso 1 calc R . .
H15E H 0.4503 0.8963 0.0996 0.073 Uiso 1 calc R . .
C20 C 0.4679(2) 1.0127(6) 0.0488(5) 0.098(4) Uani 1 d D . .
H20A H 0.4497 1.0627 0.0479 0.147 Uiso 1 calc R . .
H20B H 0.4666 0.9674 0.0112 0.147 Uiso 1 calc R . .
H20C H 0.4873 1.0571 0.0512 0.147 Uiso 1 calc R . .
C21 C 0.47018(19) 0.9990(6) 0.1633(4) 0.082(3) Uani 1 d D . .
H21A H 0.4923 1.0138 0.1771 0.123 Uiso 1 calc R . .
H21B H 0.4608 0.9527 0.1940 0.123 Uiso 1 calc R . .
H21C H 0.4587 1.0699 0.1585 0.123 Uiso 1 calc R . .
O1 O 0.5064(2) 0.5619(6) -0.2298(4) 0.042(2) Uani 0.50 d P . .

loop_
_atom_site_aniso_label
_atom_site_aniso_U_11
_atom_site_aniso_U_22
_atom_site_aniso_U_33
_atom_site_aniso_U_23
_atom_site_aniso_U_13
_atom_site_aniso_U_12
Sn1 0.0528(3) 0.0439(2) 0.0336(2) -0.00576(18) 0.0205(2) -0.0230(2)
Cl1 0.0523(11) 0.0499(10) 0.0712(12) -0.0025(9) 0.0115(10) -0.0256(9)
Cl2 0.294(5) 0.1014(19) 0.0294(10) 0.0254(11) -0.0268(17) -0.121(3)
Cl3 0.125(3) 0.131(2) 0.186(3) -0.080(2) 0.109(3) -0.057(2)
Se1 0.0395(4) 0.0334(3) 0.0225(3) -0.0080(2) 0.0131(2) -0.0102(3)
Se2 0.0214(3) 0.0280(3) 0.0353(3) -0.0083(2) 0.0086(2) -0.0033(2)
Se3 0.0333(3) 0.0194(2) 0.0262(3) 0.0036(2) -0.0002(2) -0.0025(2)
Se4 0.0218(3) 0.0199(2) 0.0230(3) 0.00229(19) 0.0065(2) 0.0006(2)
Mo1 0.0201(2) 0.0207(2) 0.0295(2) -0.00470(17) 0.00816(19) 0.00031(18)
Mo2 0.0243(3) 0.0197(2) 0.0197(2) 0.00024(16) 0.00252(18) -0.00184(18)
Mo3 0.0208(2) 0.0195(2) 0.0175(2) -0.00101(15) 0.00478(17) 0.00003(17)
N1 0.026(3) 0.032(3) 0.046(3) 0.005(2) 0.003(2) 0.005(2)
C1 0.047(5) 0.039(4) 0.079(5) 0.010(4) 0.001(4) 0.005(3)
S1 0.147(3) 0.093(2) 0.133(3) 0.0249(19) -0.057(2) 0.058(2)
N2 0.027(3) 0.023(2) 0.044(3) -0.009(2) 0.009(2) 0.001(2)
C2 0.024(3) 0.029(3) 0.040(3) -0.009(2) 0.009(3) 0.000(2)
S2 0.0506(11) 0.0244(7) 0.0816(13) -0.0078(8) 0.0246(10) -0.0074(8)
N3 0.028(3) 0.036(3) 0.050(3) -0.015(2) 0.009(2) 0.002(2)
C3 0.031(4) 0.047(4) 0.056(4) -0.019(3) 0.003(3) 0.004(3)
S3 0.0361(10) 0.0913(15) 0.0679(13) -0.0309(11) 0.0103(9) 0.0224(10)
N4 0.026(3) 0.029(2) 0.027(2) -0.0020(19) 0.004(2) -0.005(2)
C4 0.024(3) 0.037(3) 0.023(3) 0.000(2) 0.005(2) -0.002(2)
S4 0.0399(9) 0.0394(8) 0.0445(9) -0.0185(7) 0.0100(7) -0.0139(7)
N5 0.022(3) 0.025(2) 0.033(3) -0.0025(18) -0.004(2) 0.003(2)
C5 0.033(4) 0.024(3) 0.046(4) -0.007(2) -0.004(3) -0.002(3)
S5 0.0264(9) 0.0544(11) 0.1080(17) -0.0316(11) 0.0141(10) 0.0010(8)
N6 0.046(3) 0.030(3) 0.034(3) 0.005(2) -0.012(2) -0.004(2)
C6 0.051(4) 0.028(3) 0.031(3) 0.000(2) -0.001(3) 0.010(3)
S6 0.0963(18) 0.1185(19) 0.0337(10) 0.0275(11) 0.0135(11) 0.0671(16)
N7 0.024(2) 0.028(2) 0.024(2) -0.0048(18) 0.003(2) 0.002(2)
C7 0.023(3) 0.027(3) 0.034(3) -0.006(2) 0.004(2) -0.002(2)
S7 0.0300(9) 0.0622(11) 0.0559(11) -0.0294(9) 0.0165(8) 0.0015(8)
N8 0.030(3) 0.032(2) 0.026(2) 0.0007(19) -0.001(2) -0.002(2)
C8 0.028(3) 0.043(3) 0.028(3) 0.004(2) 0.002(3) -0.002(3)
S8 0.0487(12) 0.0993(16) 0.0398(10) 0.0387(10) 0.0018(9) 0.0021(11)
N9 0.033(3) 0.028(2) 0.030(2) -0.0082(19) 0.008(2) -0.003(2)
C9 0.043(4) 0.042(3) 0.047(4) -0.020(3) 0.024(3) -0.014(3)
S9 0.0907(18) 0.1071(18) 0.0686(14) -0.0584(13) 0.0339(13) -0.0570(15)
N11 0.044(4) 0.098(5) 0.063(4) 0.011(4) 0.018(3) 0.009(4)
C12 0.059(6) 0.106(8) 0.125(9) 0.016(7) 0.022(6) -0.010(6)
C13 0.056(6) 0.161(11) 0.106(8) 0.054(8) 0.027(6) 0.034(7)
N12 0.050(4) 0.092(5) 0.061(4) -0.029(4) -0.004(3) 0.004(4)
C14 0.071(7) 0.084(6) 0.083(7) -0.001(5) 0.011(5) -0.010(5)
C15 0.054(6) 0.190(12) 0.051(5) -0.026(6) -0.015(4) 0.036(7)
N13 0.127(7) 0.060(4) 0.049(4) -0.017(3) -0.030(4) 0.002(4)
C16 0.093(8) 0.054(5) 0.098(7) 0.012(5) 0.038(6) 0.001(5)
C17 0.065(6) 0.054(5) 0.097(7) -0.012(4) 0.033(5) 0.001(4)
N14 0.033(3) 0.054(3) 0.057(4) -0.022(3) 0.017(3) -0.004(3)
C18 0.043(5) 0.143(9) 0.074(6) -0.069(6) 0.020(4) -0.021(5)
C19 0.034(4) 0.060(4) 0.071(5) -0.007(4) 0.019(4) 0.002(4)
N15 0.044(4) 0.028(3) 0.114(6) -0.012(3) 0.027(4) -0.002(3)
C20 0.101(8) 0.040(4) 0.168(10) 0.024(5) 0.097(8) 0.020(5)
C21 0.047(5) 0.053(5) 0.144(9) -0.056(5) -0.004(5) -0.004(4)
O1 0.028(6) 0.041(4) 0.055(7) 0.015(4) 0.002(4) -0.003(4)

loop_
_atom_type_symbol
_atom_type_description
_atom_type_scat_dispersion_real
_atom_type_scat_dispersion_imag
_atom_type_scat_source
C C 0.0033 0.0016 'International Tables Vol C Tables 4.2.6.8 and 6.1.1.4'
H H 0.0000 0.0000 'International Tables Vol C Tables 4.2.6.8 and 6.1.1.4'
N N 0.0061 0.0033 'International Tables Vol C Tables 4.2.6.8 and 6.1.1.4'
S S 0.1246 0.1234 'International Tables Vol C Tables 4.2.6.8 and 6.1.1.4'
Cl Cl 0.1484 0.1585 'International Tables Vol C Tables 4.2.6.8 and 6.1.1.4'
Se Se -0.0929 2.2259 'International Tables Vol C Tables 4.2.6.8 and 6.1.1.4'
Mo Mo -1.6832 0.6857 'International Tables Vol C Tables 4.2.6.8 and 6.1.1.4'
Sn Sn -0.6537 1.4246 'International Tables Vol C Tables 4.2.6.8 and 6.1.1.4'
O O 0.0106 0.0060 'International Tables Vol C Tables 4.2.6.8 and 6.1.1.4'

loop_
_geom_angle_atom_site_label_1
_geom_angle_atom_site_label_2
_geom_angle_atom_site_label_3
_geom_angle
Cl3 Sn1 Cl1 91.63(8)
Cl3 Sn1 Cl2 91.10(15)
Cl1 Sn1 Cl2 89.09(7)
Cl3 Sn1 Se1 94.67(7)
Cl1 Sn1 Se1 173.63(5)
Cl2 Sn1 Se1 91.70(6)
Cl3 Sn1 Se2 97.17(11)
Cl1 Sn1 Se2 98.91(5)
Cl2 Sn1 Se2 168.30(8)
Se1 Sn1 Se2 79.41(2)
Cl3 Sn1 Se3 171.51(9)
Cl1 Sn1 Se3 95.28(5)
Cl2 Sn1 Se3 93.93(10)
Se1 Sn1 Se3 78.361(19)
Se2 Sn1 Se3 76.922(18)
Mo1 Se1 Mo2 69.88(2)
Mo1 Se1 Sn1 95.04(2)
Mo2 Se1 Sn1 96.26(2)
Mo1 Se2 Mo3 68.62(2)
Mo1 Se2 Sn1 93.46(2)
Mo3 Se2 Sn1 96.35(2)
Mo3 Se3 Mo2 68.674(19)
Mo3 Se3 Sn1 95.83(2)
Mo2 Se3 Sn1 94.21(2)
Mo2 Se4 Mo3 68.878(19)
Mo2 Se4 Mo1 69.54(2)
Mo3 Se4 Mo1 68.664(19)
N1 Mo1 N2 82.20(19)
N1 Mo1 N3 80.32(19)
N2 Mo1 N3 80.70(17)
N1 Mo1 Se1 162.42(13)
N2 Mo1 Se1 92.89(13)
N3 Mo1 Se1 82.23(14)
N1 Mo1 Se2 88.57(13)
N2 Mo1 Se2 163.51(12)
N3 Mo1 Se2 84.31(13)
Se1 Mo1 Se2 91.84(2)
N1 Mo1 Se4 87.44(13)
N2 Mo1 Se4 83.05(12)
N3 Mo1 Se4 160.81(14)
Se1 Mo1 Se4 108.81(3)
Se2 Mo1 Se4 110.28(2)
N1 Mo1 Mo3 95.96(13)
N2 Mo1 Mo3 138.63(12)
N3 Mo1 Mo3 140.04(13)
Se1 Mo1 Mo3 98.79(2)
Se2 Mo1 Mo3 55.758(18)
Se4 Mo1 Mo3 55.598(16)
N1 Mo1 Mo2 142.03(13)
N2 Mo1 Mo2 97.37(13)
N3 Mo1 Mo2 137.36(14)
Se1 Mo1 Mo2 55.208(19)
Se2 Mo1 Mo2 98.30(2)
Se4 Mo1 Mo2 55.076(17)
Mo3 Mo1 Mo2 59.720(16)
N5 Mo2 N4 85.08(17)
N5 Mo2 N6 81.38(19)
N4 Mo2 N6 81.76(17)
N5 Mo2 Se1 163.39(12)
N4 Mo2 Se1 86.72(12)
N6 Mo2 Se1 83.16(14)
N5 Mo2 Se4 84.74(12)
N4 Mo2 Se4 84.42(12)
N6 Mo2 Se4 161.16(14)
Se1 Mo2 Se4 108.82(2)
N5 Mo2 Se3 93.47(12)
N4 Mo2 Se3 164.99(12)
N6 Mo2 Se3 83.25(13)
Se1 Mo2 Se3 90.72(2)
Se4 Mo2 Se3 110.36(2)
N5 Mo2 Mo3 97.12(12)
N4 Mo2 Mo3 139.38(12)
N6 Mo2 Mo3 138.80(13)
Se1 Mo2 Mo3 98.51(2)
Se4 Mo2 Mo3 55.646(17)
Se3 Mo2 Mo3 55.635(17)
N5 Mo2 Mo1 139.99(12)
N4 Mo2 Mo1 93.29(12)
N6 Mo2 Mo1 138.05(14)
Se1 Mo2 Mo1 54.913(19)
Se4 Mo2 Mo1 55.382(17)
Se3 Mo2 Mo1 97.33(2)
Mo3 Mo2 Mo1 59.635(16)
N8 Mo3 N9 79.13(17)
N8 Mo3 N7 83.40(17)
N9 Mo3 N7 80.15(16)
N8 Mo3 Se4 82.55(12)
N9 Mo3 Se4 157.51(12)
N7 Mo3 Se4 84.90(11)
N8 Mo3 Se3 165.37(12)
N9 Mo3 Se3 86.73(13)
N7 Mo3 Se3 90.56(12)
Se4 Mo3 Se3 110.25(2)
N8 Mo3 Se2 92.42(13)
N9 Mo3 Se2 83.57(12)
N7 Mo3 Se2 163.67(12)
Se4 Mo3 Se2 110.28(2)
Se3 Mo3 Se2 89.69(2)
N8 Mo3 Mo1 95.01(12)
N9 Mo3 Mo1 138.68(12)
N7 Mo3 Mo1 140.33(11)
Se4 Mo3 Mo1 55.738(17)
Se3 Mo3 Mo1 98.11(2)
Se2 Mo3 Mo1 55.618(17)
N8 Mo3 Mo2 137.92(12)
N9 Mo3 Mo2 142.17(13)
N7 Mo3 Mo2 94.71(12)
Se4 Mo3 Mo2 55.476(17)
Se3 Mo3 Mo2 55.692(17)
Se2 Mo3 Mo2 98.89(2)
Mo1 Mo3 Mo2 60.645(16)
C1 N1 Mo1 170.9(5)
N1 C1 S1 178.8(7)
C2 N2 Mo1 167.1(5)
N2 C2 S2 177.8(6)
C3 N3 Mo1 177.1(6)
N3 C3 S3 178.1(6)
C4 N4 Mo2 168.5(4)
N4 C4 S4 177.9(5)
C5 N5 Mo2 177.4(4)
N5 C5 S5 179.4(6)
C6 N6 Mo2 170.5(5)
N6 C6 S6 176.6(6)
C7 N7 Mo3 171.7(4)
N7 C7 S7 178.5(6)
C8 N8 Mo3 172.6(5)
N8 C8 S8 177.6(5)
C9 N9 Mo3 160.9(5)
N9 C9 S9 179.5(4)
C11 N10 C10 105.2(12)
C10A N10A C11A 118.8(17)
C13 N11 C12 112.2(7)
C14 N12 C15 115.9(8)
C17 N13 C16 115.2(7)
C18 N14 C19 113.6(5)
C20 N15 C21 114.4(6)

loop_
_geom_bond_atom_site_label_1
_geom_bond_atom_site_label_2
_geom_bond_distance
_geom_bond_site_symmetry_2
Sn1 Cl3 2.442(3) .
Sn1 Cl1 2.4681(17) .
Sn1 Cl2 2.471(3) .
Sn1 Se1 2.7341(7) .
Sn1 Se2 2.7827(7) .
Sn1 Se3 2.8052(7) .
Se1 Mo1 2.4450(7) .
Se1 Mo2 2.4538(7) .
Se2 Mo1 2.4615(7) .
Se2 Mo3 2.4656(7) .
Se3 Mo3 2.4633(7) .
Se3 Mo2 2.4650(6) .
Se4 Mo2 2.4552(6) .
Se4 Mo3 2.4602(6) .
Se4 Mo1 2.4643(7) .
Mo1 N1 2.145(5) .
Mo1 N2 2.170(4) .
Mo1 N3 2.179(5) .
Mo1 Mo3 2.7774(6) .
Mo1 Mo2 2.8056(7) .
Mo2 N5 2.150(5) .
Mo2 N4 2.163(4) .
Mo2 N6 2.177(5) .
Mo2 Mo3 2.7798(6) .
Mo3 N8 2.135(5) .
Mo3 N9 2.174(4) .
Mo3 N7 2.181(4) .
N1 C1 1.174(8) .
C1 S1 1.615(8) .
N2 C2 1.144(7) .
C2 S2 1.641(6) .
N3 C3 1.147(7) .
C3 S3 1.652(7) .
N4 C4 1.150(7) .
C4 S4 1.637(6) .
N5 C5 1.169(7) .
C5 S5 1.626(7) .
N6 C6 1.139(7) .
C6 S6 1.650(6) .
N7 C7 1.138(6) .
C7 S7 1.643(5) .
N8 C8 1.155(7) .
C8 S8 1.621(6) .
N9 C9 1.156(7) .
C9 S9 1.635(6) .
N10 C11 1.440(10) .
N10 C10 1.459(10) .
N10A C10A 1.410(11) .
N10A C11A 1.418(11) .
N11 C13 1.462(9) .
N11 C12 1.478(9) .
N12 C14 1.447(9) .
N12 C15 1.473(8) .
N13 C17 1.442(8) .
N13 C16 1.444(9) .
N14 C18 1.464(8) .
N14 C19 1.477(8) .
N15 C20 1.472(9) .
N15 C21 1.494(8) .
O1 O1 0.997(16) 2_654
